data_7019910
loop_
_publ_author_name
'Rosnes, Mali H.'
'Yvon, Carine'
'Long, De-Liang'
'Cronin, Leroy'

_publ_section_title
;
 Mapping the synthesis of low nuclearity polyoxometalates from
 octamolybdates to Mn-Anderson clusters.
;
_journal_issue 33
_journal_name_full 'Dalton transactions (Cambridge, England : 2003)'
_journal_page_first 10071
_journal_page_last 10079
_journal_paper_doi 10.1039/c2dt31008b
_journal_volume 41
_journal_year 2012
_chemical_formula_sum 'C38 H90 Mn Mo6 N7 O26'
_chemical_formula_weight 1691.75
_chemical_name_systematic
;
 ?
;
_space_group_IT_number 15
_symmetry_cell_setting monoclinic
_symmetry_space_group_name_Hall '-C 2yc'
_symmetry_space_group_name_H-M 'C 1 2/c 1'
_atom_sites_solution_hydrogens geom
_atom_sites_solution_primary direct
_atom_sites_solution_secondary difmap
_audit_creation_method SHELXL-97
_cell_angle_alpha 90.00
_cell_angle_beta 90.641(5)
_cell_angle_gamma 90.00
_cell_formula_units_Z 4
_cell_length_a 24.6971(16)
_cell_length_b 12.6758(8)
_cell_length_c 18.8241(10)
_cell_measurement_reflns_used 3743
_cell_measurement_temperature 150(2)
_cell_measurement_theta_max 25.7
_cell_measurement_theta_min 2.80
_cell_volume 5892.6(6)
_computing_cell_refinement
;
CrysAlisPro, Agilent Technologies,
Version 1.171.35.11 (release 16-05-2011 CrysAlis171 .NET)
(compiled May 16 2011,17:55:39)
;
_computing_data_collection
;
CrysAlisPro, Agilent Technologies,
Version 1.171.35.11 (release 16-05-2011 CrysAlis171 .NET)
(compiled May 16 2011,17:55:39)
;
_computing_data_reduction
;
CrysAlisPro, Agilent Technologies,
Version 1.171.35.11 (release 16-05-2011 CrysAlis171 .NET)
(compiled May 16 2011,17:55:39)
;
_computing_structure_refinement 'SHELXL-97 (Sheldrick, 2008)'
_computing_structure_solution 'SHELXL-97 (Sheldrick, 2008)'
_diffrn_ambient_temperature 150(2)
_diffrn_measured_fraction_theta_full 0.996
_diffrn_measured_fraction_theta_max 0.996
_diffrn_measurement_device_type 'Oxford Gemini Ultra A'
_diffrn_radiation_monochromator graphite
_diffrn_radiation_source 'fine-focus sealed tube'
_diffrn_radiation_type MoK\a
_diffrn_radiation_wavelength 0.71073
_diffrn_reflns_av_R_equivalents 0.0756
_diffrn_reflns_av_sigmaI/netI 0.0769
_diffrn_reflns_limit_h_max 30
_diffrn_reflns_limit_h_min -30
_diffrn_reflns_limit_k_max 15
_diffrn_reflns_limit_k_min -15
_diffrn_reflns_limit_l_max 22
_diffrn_reflns_limit_l_min -22
_diffrn_reflns_number 23531
_diffrn_reflns_theta_full 25.73
_diffrn_reflns_theta_max 25.73
_diffrn_reflns_theta_min 2.81
_diffrn_standards_decay_% none
_exptl_absorpt_coefficient_mu 1.527
_exptl_absorpt_correction_T_max 0.9276
_exptl_absorpt_correction_T_min 0.6744
_exptl_absorpt_correction_type analytical
_exptl_absorpt_process_details
;
CrysAlisPro, Agilent Technologies,
Version 1.171.35.11 (release 16-05-2011 CrysAlis171 .NET)
(compiled May 16 2011,17:55:39)
Analytical numeric absorption correction using a multifaceted crystal
            model based on expressions derived by R.C. Clark & J.S. Reid.
(Clark, R. C. & Reid, J. S. (1995). Acta Cryst. A51, 887-897)
;
_exptl_crystal_colour orange
_exptl_crystal_density_diffrn 1.907
_exptl_crystal_density_meas ?
_exptl_crystal_density_method 'not measured'
_exptl_crystal_description block
_exptl_crystal_F_000 3408
_exptl_crystal_size_max 0.28
_exptl_crystal_size_mid 0.06
_exptl_crystal_size_min 0.05
_refine_diff_density_max 0.87
_refine_diff_density_min -0.80
_refine_diff_density_rms 0.15
_refine_ls_extinction_coef none
_refine_ls_extinction_method none
_refine_ls_goodness_of_fit_ref 1.054
_refine_ls_hydrogen_treatment none
_refine_ls_matrix_type full
_refine_ls_number_parameters 358
_refine_ls_number_reflns 5603
_refine_ls_number_restraints 0
_refine_ls_restrained_S_all 1.054
_refine_ls_R_factor_all 0.0802
_refine_ls_R_factor_gt 0.0453
_refine_ls_shift/su_max 0.002
_refine_ls_shift/su_mean 0.000
_refine_ls_structure_factor_coef Fsqd
_refine_ls_weighting_details 'calc w=1/[\s^2^(Fo^2^)+(0.0258P)^2^+17.7341P] where P=(Fo^2^+2Fc^2^)/3'
_refine_ls_weighting_scheme calc
_refine_ls_wR_factor_gt 0.0885
_refine_ls_wR_factor_ref 0.1075
_reflns_number_gt 3808
_reflns_number_total 5603
_reflns_threshold_expression >2\s(I)
_cod_data_source_file c2dt31008b_3.cif
_cod_data_source_block cy4-80-ap-a2
_cod_depositor_comments
;
The following automatic conversions were performed:

'_exptl_crystal_density_meas' value 'none' was changed to '?' - the
value is perceived as not measured.

Automatic conversion script
Id: cif_fix_values 3008 2015-01-20 13:52:24Z robertas 
;
_cod_original_sg_symbol_H-M C2/c
_cod_database_code 7019910

loop_
_symmetry_equiv_pos_as_xyz
'x, y, z'
'-x, y, -z+1/2'
'x+1/2, y+1/2, z'
'-x+1/2, y+1/2, -z+1/2'
'-x, -y, -z'
'x, -y, z-1/2'
'-x+1/2, -y+1/2, -z'
'x+1/2, -y+1/2, z-1/2'

loop_
_atom_site_label
_atom_site_type_symbol
_atom_site_fract_x
_atom_site_fract_y
_atom_site_fract_z
_atom_site_U_iso_or_equiv
_atom_site_adp_type
_atom_site_occupancy
_atom_site_symmetry_multiplicity
_atom_site_calc_flag
_atom_site_refinement_flags
Mo1 Mo 0.59572(2) 0.62530(4) 0.09760(2) 0.01399(15) Uani 1 1 d .
Mo2 Mo 0.49329(2) 0.23248(4) -0.00312(3) 0.01413(15) Uani 1 1 d .
Mo3 Mo 0.58829(2) 0.35907(4) 0.09516(2) 0.01393(15) Uani 1 1 d .
Mn1 Mn 0.5000 0.5000 0.0000 0.0087(3) Uani 1 2 d S
O1 O 0.52398(16) 0.4950(3) 0.09836(17) 0.0118(9) Uani 1 1 d .
O2 O 0.44201(16) 0.3835(3) 0.01489(18) 0.0124(9) Uani 1 1 d .
O3 O 0.44855(16) 0.6140(3) 0.01892(18) 0.0131(9) Uani 1 1 d .
O4 O 0.59444(17) 0.3583(3) 0.18548(19) 0.0206(10) Uani 1 1 d .
O5 O 0.63689(17) 0.2745(3) 0.06527(19) 0.0211(10) Uani 1 1 d .
O6 O 0.52366(16) 0.2750(3) 0.08682(18) 0.0149(9) Uani 1 1 d .
O7 O 0.54271(18) 0.1525(3) -0.0354(2) 0.0216(10) Uani 1 1 d .
O8 O 0.44337(18) 0.1503(3) 0.0258(2) 0.0229(10) Uani 1 1 d .
O9 O 0.53412(16) 0.7182(3) 0.09281(18) 0.0137(9) Uani 1 1 d .
O10 O 0.62387(16) 0.4896(3) 0.07052(18) 0.0151(9) Uani 1 1 d .
O11 O 0.64881(17) 0.7018(3) 0.07001(19) 0.0209(10) Uani 1 1 d .
O12 O 0.60127(17) 0.6200(3) 0.18792(19) 0.0203(10) Uani 1 1 d .
O13 O 0.6904(2) 0.0547(5) 0.2214(3) 0.0525(16) Uani 1 1 d .
N1 N 0.38451(19) 0.4983(4) 0.1786(2) 0.0140(11) Uani 1 1 d .
H1A H 0.3884 0.4384 0.2048 0.021 Uiso 0.67 1 calc PR
H1B H 0.3503 0.5013 0.1602 0.021 Uiso 0.67 1 calc PR
H1C H 0.3905 0.5555 0.2068 0.021 Uiso 0.67 1 calc PR
N2 N 0.2935(2) 0.0037(4) 1.0227(2) 0.0148(11) Uani 1 1 d .
N3 N 0.5000 0.0033(6) 0.7500 0.0196(17) Uani 1 2 d S
N4 N 0.7311(2) 0.2158(5) 0.2310(3) 0.0306(15) Uani 1 1 d .
C1 C 0.4236(2) 0.4977(5) 0.1208(3) 0.0124(12) Uani 1 1 d .
C2 C 0.4812(2) 0.4951(5) 0.1508(3) 0.0161(13) Uani 1 1 d .
H2A H 0.4863 0.5572 0.1821 0.019 Uiso 1 1 calc R
H2B H 0.4852 0.4313 0.1807 0.019 Uiso 1 1 calc R
C3 C 0.4135(2) 0.6008(5) 0.0796(3) 0.0153(14) Uani 1 1 d .
H3A H 0.3753 0.6022 0.0629 0.018 Uiso 1 1 calc R
H3B H 0.4188 0.6612 0.1123 0.018 Uiso 1 1 calc R
C4 C 0.4093(2) 0.3986(5) 0.0767(3) 0.0158(14) Uani 1 1 d .
H4A H 0.4129 0.3357 0.1076 0.019 Uiso 1 1 calc R
H4B H 0.3709 0.4034 0.0614 0.019 Uiso 1 1 calc R
C5 C 0.3050(3) 0.0613(5) 0.9540(3) 0.0216(15) Uani 1 1 d .
H5A H 0.3359 0.1098 0.9621 0.026 Uiso 1 1 calc R
H5B H 0.3161 0.0090 0.9179 0.026 Uiso 1 1 calc R
C6 C 0.2580(3) 0.1239(5) 0.9246(3) 0.0306(17) Uani 1 1 d .
H6A H 0.2288 0.0757 0.9105 0.046 Uiso 1 1 calc R
H6B H 0.2698 0.1641 0.8831 0.046 Uiso 1 1 calc R
H6C H 0.2449 0.1725 0.9610 0.046 Uiso 1 1 calc R
C7 C 0.2813(3) 0.0806(5) 1.0821(3) 0.0199(15) Uani 1 1 d .
H7A H 0.2486 0.1216 1.0688 0.024 Uiso 1 1 calc R
H7B H 0.2728 0.0400 1.1255 0.024 Uiso 1 1 calc R
C8 C 0.3267(3) 0.1569(5) 1.0993(3) 0.0251(16) Uani 1 1 d .
H8A H 0.3588 0.1175 1.1149 0.038 Uiso 1 1 calc R
H8B H 0.3154 0.2046 1.1373 0.038 Uiso 1 1 calc R
H8C H 0.3353 0.1981 1.0569 0.038 Uiso 1 1 calc R
C9 C 0.3443(2) -0.0602(5) 1.0396(3) 0.0183(14) Uani 1 1 d .
H9A H 0.3488 -0.1143 1.0021 0.022 Uiso 1 1 calc R
H9B H 0.3760 -0.0125 1.0375 0.022 Uiso 1 1 calc R
C10 C 0.3447(3) -0.1148(5) 1.1111(3) 0.0254(15) Uani 1 1 d .
H10A H 0.3430 -0.0618 1.1489 0.038 Uiso 1 1 calc R
H10B H 0.3780 -0.1562 1.1165 0.038 Uiso 1 1 calc R
H10C H 0.3132 -0.1617 1.1142 0.038 Uiso 1 1 calc R
C11 C 0.2447(3) -0.0665(5) 1.0145(3) 0.0220(15) Uani 1 1 d .
H11A H 0.2120 -0.0213 1.0133 0.026 Uiso 1 1 calc R
H11B H 0.2423 -0.1117 1.0573 0.026 Uiso 1 1 calc R
C12 C 0.2436(3) -0.1370(5) 0.9494(3) 0.0254(16) Uani 1 1 d .
H12A H 0.2396 -0.0935 0.9066 0.038 Uiso 1 1 calc R
H12B H 0.2130 -0.1860 0.9524 0.038 Uiso 1 1 calc R
H12C H 0.2775 -0.1769 0.9471 0.038 Uiso 1 1 calc R
C13 C 0.5161(6) 0.1181(12) 0.7674(7) 0.037(4) Uiso 0.50 1 d P
C14 C 0.5252(6) 0.1986(13) 0.7612(8) 0.043(4) Uiso 0.50 1 d P
C15' C 0.4449(7) -0.0257(12) 0.7761(8) 0.041(4) Uiso 0.50 1 d P
C15 C 0.5009(6) -0.0119(10) 0.8323(6) 0.026(3) Uiso 0.50 1 d P
C16 C 0.4425(3) -0.0016(6) 0.8635(4) 0.042(2) Uani 1 1 d .
C17 C 0.4536(6) -0.0624(12) 0.7154(7) 0.038(4) Uiso 0.50 1 d P
C18 C 0.4608(7) -0.1793(14) 0.7278(8) 0.050(4) Uiso 0.50 1 d P
C19 C 0.6898(3) 0.1525(7) 0.2171(4) 0.041(2) Uani 1 1 d .
H19 H 0.6567 0.1845 0.2025 0.049 Uiso 1 1 calc R
C20 C 0.7232(3) 0.3286(6) 0.2294(4) 0.039(2) Uani 1 1 d .
H20A H 0.6926 0.3457 0.1980 0.058 Uiso 1 1 calc R
H20B H 0.7560 0.3628 0.2117 0.058 Uiso 1 1 calc R
H20C H 0.7158 0.3541 0.2775 0.058 Uiso 1 1 calc R
C21 C 0.7837(3) 0.1744(7) 0.2512(4) 0.044(2) Uani 1 1 d .
H21A H 0.7828 0.0972 0.2494 0.066 Uiso 1 1 calc R
H21B H 0.7928 0.1975 0.2995 0.066 Uiso 1 1 calc R
H21C H 0.8110 0.2007 0.2182 0.066 Uiso 1 1 calc R

loop_
_atom_site_aniso_label
_atom_site_aniso_U_11
_atom_site_aniso_U_22
_atom_site_aniso_U_33
_atom_site_aniso_U_23
_atom_site_aniso_U_13
_atom_site_aniso_U_12
Mo1 0.0127(3) 0.0148(3) 0.0144(3) -0.0008(2) -0.0025(2) -0.0012(2)
Mo2 0.0152(3) 0.0107(3) 0.0164(3) -0.0001(2) 0.0003(2) 0.0006(2)
Mo3 0.0129(3) 0.0149(3) 0.0140(3) 0.0009(2) -0.0017(2) 0.0032(2)
Mn1 0.0085(7) 0.0089(6) 0.0087(5) -0.0003(5) -0.0004(5) 0.0016(6)
O1 0.012(2) 0.012(2) 0.0122(18) -0.0011(17) -0.0001(16) -0.0007(18)
O2 0.012(2) 0.015(2) 0.0103(19) -0.0011(16) -0.0004(16) 0.0017(19)
O3 0.010(2) 0.017(2) 0.013(2) -0.0001(17) 0.0040(16) 0.0021(19)
O4 0.022(3) 0.024(3) 0.016(2) -0.0025(17) -0.0060(19) 0.003(2)
O5 0.017(3) 0.022(2) 0.025(2) -0.0047(19) -0.0001(19) 0.006(2)
O6 0.014(2) 0.018(2) 0.0125(19) 0.0018(17) 0.0018(17) 0.0012(19)
O7 0.022(3) 0.017(2) 0.025(2) -0.0009(18) 0.0025(19) 0.005(2)
O8 0.020(3) 0.021(2) 0.028(2) 0.0016(19) 0.003(2) -0.003(2)
O9 0.016(2) 0.014(2) 0.0116(19) -0.0027(16) 0.0005(17) 0.0029(19)
O10 0.014(2) 0.012(2) 0.020(2) -0.0007(17) 0.0013(17) 0.0002(19)
O11 0.015(2) 0.023(3) 0.025(2) 0.0030(19) -0.0007(19) -0.005(2)
O12 0.022(3) 0.022(2) 0.016(2) -0.0011(18) -0.0060(18) -0.003(2)
O13 0.054(4) 0.048(4) 0.056(3) -0.011(3) 0.004(3) 0.002(3)
N1 0.008(3) 0.020(3) 0.014(2) 0.001(2) 0.006(2) 0.000(2)
N2 0.014(3) 0.014(3) 0.017(2) 0.000(2) 0.003(2) 0.001(2)
N3 0.019(4) 0.017(4) 0.023(4) 0.000 -0.007(3) 0.000
N4 0.024(4) 0.045(4) 0.023(3) 0.000(3) 0.004(3) 0.005(3)
C1 0.009(3) 0.016(3) 0.012(3) 0.000(2) 0.001(2) -0.002(3)
C2 0.018(4) 0.018(3) 0.012(3) 0.003(3) 0.004(2) 0.001(3)
C3 0.011(3) 0.024(4) 0.011(3) -0.006(3) 0.004(2) 0.001(3)
C4 0.013(3) 0.022(4) 0.013(3) -0.004(3) 0.006(2) -0.005(3)
C5 0.023(4) 0.025(4) 0.017(3) 0.000(3) 0.004(3) -0.004(3)
C6 0.037(5) 0.028(4) 0.027(4) 0.004(3) -0.002(3) -0.003(4)
C7 0.020(4) 0.019(4) 0.020(3) -0.006(3) 0.001(3) 0.007(3)
C8 0.027(4) 0.022(4) 0.026(3) 0.000(3) 0.001(3) 0.000(3)
C9 0.010(3) 0.020(4) 0.025(3) -0.008(3) 0.000(3) 0.007(3)
C10 0.018(4) 0.025(4) 0.034(4) 0.005(3) -0.001(3) 0.009(3)
C11 0.010(3) 0.024(4) 0.031(4) 0.000(3) 0.002(3) -0.003(3)
C12 0.013(4) 0.026(4) 0.038(4) -0.001(3) -0.005(3) -0.002(3)
C16 0.041(5) 0.049(5) 0.038(4) 0.011(4) 0.022(4) 0.010(4)
C19 0.033(5) 0.054(6) 0.035(4) -0.007(4) -0.005(4) 0.007(4)
C20 0.028(5) 0.055(6) 0.033(4) 0.008(4) -0.001(3) 0.008(4)
C21 0.026(5) 0.071(6) 0.033(4) 0.009(4) 0.001(3) 0.019(4)

loop_
_atom_type_symbol
_atom_type_description
_atom_type_scat_dispersion_real
_atom_type_scat_dispersion_imag
_atom_type_scat_source
Mo Mo -1.6832 0.6857 'International Tables Vol C Tables 4.2.6.8 and 6.1.1.4'
Mn Mn 0.3368 0.7283 'International Tables Vol C Tables 4.2.6.8 and 6.1.1.4'
O O 0.0106 0.0060 'International Tables Vol C Tables 4.2.6.8 and 6.1.1.4'
N N 0.0061 0.0033 'International Tables Vol C Tables 4.2.6.8 and 6.1.1.4'
C C 0.0033 0.0016 'International Tables Vol C Tables 4.2.6.8 and 6.1.1.4'
H H 0.0000 0.0000 'International Tables Vol C Tables 4.2.6.8 and 6.1.1.4'

loop_
_geom_angle_atom_site_label_1
_geom_angle_atom_site_label_2
_geom_angle_atom_site_label_3
_geom_angle
_geom_angle_site_symmetry_1
_geom_angle_site_symmetry_3
O12 Mo1 O11 105.70(19) . .
O12 Mo1 O9 97.19(18) . .
O11 Mo1 O9 104.24(19) . .
O12 Mo1 O10 101.76(18) . .
O11 Mo1 O10 98.35(18) . .
O9 Mo1 O10 145.22(16) . .
O12 Mo1 O2 160.13(17) . 5_665
O11 Mo1 O2 92.95(16) . 5_665
O9 Mo1 O2 71.07(14) . 5_665
O10 Mo1 O2 81.80(14) . 5_665
O12 Mo1 O1 91.04(16) . .
O11 Mo1 O1 161.54(15) . .
O9 Mo1 O1 80.78(15) . .
O10 Mo1 O1 70.06(15) . .
O2 Mo1 O1 71.61(13) 5_665 .
O7 Mo2 O8 105.9(2) . .
O7 Mo2 O9 97.30(17) . 5_665
O8 Mo2 O9 103.30(18) . 5_665
O7 Mo2 O6 101.94(18) . .
O8 Mo2 O6 99.60(18) . .
O9 Mo2 O6 144.64(16) 5_665 .
O7 Mo2 O2 159.47(17) . .
O8 Mo2 O2 93.41(17) . .
O9 Mo2 O2 70.86(14) 5_665 .
O6 Mo2 O2 81.28(14) . .
O7 Mo2 O3 90.33(17) . 5_665
O8 Mo2 O3 162.55(16) . 5_665
O9 Mo2 O3 80.52(14) 5_665 5_665
O6 Mo2 O3 70.07(14) . 5_665
O2 Mo2 O3 71.53(13) . 5_665
O4 Mo3 O5 105.64(19) . .
O4 Mo3 O6 98.21(18) . .
O5 Mo3 O6 102.15(19) . .
O4 Mo3 O10 102.02(17) . .
O5 Mo3 O10 97.79(19) . .
O6 Mo3 O10 146.48(16) . .
O4 Mo3 O1 91.79(16) . .
O5 Mo3 O1 161.40(15) . .
O6 Mo3 O1 81.24(15) . .
O10 Mo3 O1 71.74(15) . .
O4 Mo3 O3 160.39(17) . 5_665
O5 Mo3 O3 93.24(16) . 5_665
O6 Mo3 O3 72.13(14) . 5_665
O10 Mo3 O3 80.14(14) . 5_665
O1 Mo3 O3 70.19(12) . 5_665
O1 Mn1 O1 180.00(6) 5_665 .
O1 Mn1 O3 87.58(15) 5_665 .
O1 Mn1 O3 92.42(15) . .
O1 Mn1 O3 92.42(15) 5_665 5_665
O1 Mn1 O3 87.58(15) . 5_665
O3 Mn1 O3 180.0(3) . 5_665
O1 Mn1 O2 92.96(14) 5_665 5_665
O1 Mn1 O2 87.04(14) . 5_665
O3 Mn1 O2 87.10(15) . 5_665
O3 Mn1 O2 92.90(15) 5_665 5_665
O1 Mn1 O2 87.04(14) 5_665 .
O1 Mn1 O2 92.96(14) . .
O3 Mn1 O2 92.90(15) . .
O3 Mn1 O2 87.10(15) 5_665 .
O2 Mn1 O2 180.00(15) 5_665 .
C2 O1 Mn1 115.6(3) . .
C2 O1 Mo3 121.1(3) . .
Mn1 O1 Mo3 101.49(15) . .
C2 O1 Mo1 122.7(3) . .
Mn1 O1 Mo1 100.82(15) . .
Mo3 O1 Mo1 90.29(13) . .
C4 O2 Mn1 114.2(3) . .
C4 O2 Mo1 121.6(3) . 5_665
Mn1 O2 Mo1 100.50(14) . 5_665
C4 O2 Mo2 122.8(3) . .
Mn1 O2 Mo2 100.85(16) . .
Mo1 O2 Mo2 92.39(13) 5_665 .
C3 O3 Mn1 116.9(3) . .
C3 O3 Mo3 120.5(3) . 5_665
Mn1 O3 Mo3 100.74(14) . 5_665
C3 O3 Mo2 123.1(3) . 5_665
Mn1 O3 Mo2 100.51(16) . 5_665
Mo3 O3 Mo2 89.74(12) 5_665 5_665
Mo2 O6 Mo3 122.86(19) . .
Mo2 O9 Mo1 120.78(18) 5_665 .
Mo1 O10 Mo3 122.3(2) . .
C11 N2 C5 110.8(4) . .
C11 N2 C7 106.8(5) . .
C5 N2 C7 111.1(5) . .
C11 N2 C9 111.4(5) . .
C5 N2 C9 105.8(4) . .
C7 N2 C9 111.0(4) . .
C15' N3 C15' 151.6(13) . 2_656
C15' N3 C13 113.3(9) . .
C15' N3 C13 93.9(9) 2_656 .
C15' N3 C13 93.9(9) . 2_656
C15' N3 C13 113.3(9) 2_656 2_656
C13 N3 C13 38.7(10) . 2_656
C15' N3 C17 48.5(7) . .
C15' N3 C17 113.5(9) 2_656 .
C13 N3 C17 141.4(8) . .
C13 N3 C17 103.3(8) 2_656 .
C15' N3 C17 113.5(9) . 2_656
C15' N3 C17 48.5(7) 2_656 2_656
C13 N3 C17 103.3(8) . 2_656
C13 N3 C17 141.4(8) 2_656 2_656
C17 N3 C17 115.1(12) . 2_656
C15' N3 C15 107.0(7) . 2_656
C15' N3 C15 69.4(7) 2_656 2_656
C13 N3 C15 109.1(8) . 2_656
C13 N3 C15 84.6(7) 2_656 2_656
C17 N3 C15 61.0(7) . 2_656
C17 N3 C15 110.6(8) 2_656 2_656
C15' N3 C15 69.4(7) . .
C15' N3 C15 107.0(7) 2_656 .
C13 N3 C15 84.6(7) . .
C13 N3 C15 109.1(8) 2_656 .
C17 N3 C15 110.6(8) . .
C17 N3 C15 61.0(7) 2_656 .
C15 N3 C15 165.8(11) 2_656 .
C19 N4 C20 119.6(6) . .
C19 N4 C21 121.4(7) . .
C20 N4 C21 118.9(6) . .
N1 C1 C2 110.2(4) . .
N1 C1 C3 105.4(4) . .
C2 C1 C3 110.5(5) . .
N1 C1 C4 104.8(4) . .
C2 C1 C4 112.9(5) . .
C3 C1 C4 112.6(4) . .
O1 C2 C1 115.5(4) . .
O3 C3 C1 113.5(5) . .
O2 C4 C1 114.6(5) . .
C6 C5 N2 114.7(5) . .
C8 C7 N2 114.6(5) . .
C10 C9 N2 115.1(5) . .
N2 C11 C12 115.9(5) . .
C13 C13 C14 95.5(11) 2_656 .
C13 C13 C14 43.0(8) 2_656 2_656
C14 C13 C14 57.2(15) . 2_656
C13 C13 N3 70.6(5) 2_656 .
C14 C13 N3 161.3(15) . .
C14 C13 N3 112.6(9) 2_656 .
C13 C14 C14 80.3(12) . 2_656
C13 C14 C13 41.6(12) . 2_656
C14 C14 C13 42.5(7) 2_656 2_656
C17 C15' N3 68.1(11) . .
C17 C15' C16 166.0(14) . .
N3 C15' C16 108.7(9) . .
C17 C15' C15 116.6(14) . .
N3 C15' C15 57.0(7) . .
C16 C15' C15 54.7(7) . .
N3 C15 C16 110.9(8) . .
N3 C15 C17 59.2(7) . 2_656
C16 C15 C17 155.2(11) . 2_656
N3 C15 C15' 53.6(6) . .
C16 C15 C15' 60.5(7) . .
C17 C15 C15' 100.3(10) 2_656 .
C15 C16 C15' 64.8(7) . .
C15' C17 C18 104.2(13) . .
C15' C17 N3 63.4(10) . .
C18 C17 N3 112.2(12) . .
C15' C17 C15 119.8(14) . 2_656
C18 C17 C15 113.8(13) . 2_656
N3 C17 C15 59.7(7) . 2_656
O13 C19 N4 125.7(8) . .

loop_
_geom_bond_atom_site_label_1
_geom_bond_atom_site_label_2
_geom_bond_distance
_geom_bond_site_symmetry_2
Mo1 O12 1.706(4) .
Mo1 O11 1.716(4) .
Mo1 O9 1.925(4) .
Mo1 O10 1.926(4) .
Mo1 O2 2.307(3) 5_665
Mo1 O1 2.422(4) .
Mo2 O7 1.704(4) .
Mo2 O8 1.708(4) .
Mo2 O9 1.917(3) 5_665
Mo2 O6 1.921(4) .
Mo2 O2 2.322(4) .
Mo2 O3 2.438(4) 5_665
Mo3 O4 1.705(4) .
Mo3 O5 1.709(4) .
Mo3 O6 1.924(4) .
Mo3 O10 1.933(4) .
Mo3 O1 2.345(4) .
Mo3 O3 2.348(3) 5_665
Mn1 O1 1.939(3) 5_665
Mn1 O1 1.939(3) .
Mn1 O3 1.960(4) .
Mn1 O3 1.960(4) 5_665
Mn1 O2 2.079(4) 5_665
Mn1 O2 2.079(4) .
O1 C2 1.454(6) .
O2 C4 1.437(6) .
O2 Mo1 2.307(3) 5_665
O3 C3 1.451(6) .
O3 Mo3 2.348(3) 5_665
O3 Mo2 2.438(4) 5_665
O9 Mo2 1.917(3) 5_665
O13 C19 1.242(9) .
N1 C1 1.463(7) .
N2 C11 1.505(8) .
N2 C5 1.515(7) .
N2 C7 1.517(7) .
N2 C9 1.523(7) .
N3 C15' 1.497(16) .
N3 C15' 1.497(16) 2_656
N3 C13 1.543(15) .
N3 C13 1.543(15) 2_656
N3 C17 1.554(15) .
N3 C17 1.554(15) 2_656
N3 C15 1.561(12) 2_656
N3 C15 1.561(12) .
N4 C19 1.322(9) .
N4 C20 1.444(9) .
N4 C21 1.448(8) .
C1 C2 1.524(8) .
C1 C3 1.539(8) .
C1 C4 1.546(8) .
C5 C6 1.504(9) .
C7 C8 1.514(9) .
C9 C10 1.514(8) .
C11 C12 1.517(8) .
C13 C13 1.02(3) 2_656
C13 C14 1.051(18) .
C13 C14 1.535(18) 2_656
C14 C14 1.31(3) 2_656
C14 C13 1.535(18) 2_656
C15' C17 1.254(18) .
C15' C16 1.675(16) .
C15' C15 1.741(19) .
C15 C16 1.570(15) .
C15 C17 1.582(19) 2_656
C17 C18 1.51(2) .
C17 C15 1.582(19) 2_656
